data_1560175
loop_
_publ_author_name
'Wang, Chi-Hsien'
'Chen, Kai-Jen'
'Wu, Tsung-Huan'
'Chang, Hung-Kai'
'Tsuchido, Yoshitaka'
'Sei, Yoshihisa'
'Chen, Pei-Lin'
'Horie, Masaki'

_publ_section_title
;
 Ring rotation of ferrocene in interlocked molecules in single crystals
;
_journal_issue 11
_journal_name_full 'Chemical Science'
_journal_page_first 3871
_journal_page_last 3875
_journal_paper_doi 10.1039/D0SC06876D
_journal_volume 12
_journal_year 2021
_chemical_formula_moiety 'C12 H16 Fe N, F6 P, C H2 Cl2, C20 H24 O6'
_chemical_formula_sum 'C33 H42 Cl2 F6 Fe N O6 P'
_chemical_formula_weight 820.39
_chemical_name_systematic '[ferrocenylmethyl(methy) ammonium hexafluorophosphate][dibenzo[18]crown-6 ether]'
_space_group_crystal_system triclinic
_space_group_IT_number 2
_space_group_name_Hall '-P 1'
_space_group_name_H-M_alt 'P -1'
_atom_sites_solution_hydrogens geom
_audit_creation_date 2020-09-20
_audit_creation_method
;
Olex2 1.2
(compiled 2018.05.29 svn.r3508 for OlexSys, GUI svn.r5506)
;
_audit_update_record
;
2020-09-24 deposited with the CCDC.	2021-01-22 downloaded from the CCDC.
;
_cell_angle_alpha 95.673(2)
_cell_angle_beta 94.963(2)
_cell_angle_gamma 104.636(2)
_cell_formula_units_Z 2
_cell_length_a 9.6910(3)
_cell_length_b 11.3787(3)
_cell_length_c 16.6251(4)
_cell_measurement_reflns_used 15007
_cell_measurement_temperature 93(2)
_cell_measurement_theta_max 76.0400
_cell_measurement_theta_min 3.9880
_cell_volume 1753.22(9)
_computing_cell_refinement 'CrysAlisPro 1.171.40.68a (Rigaku OD, 2019)'
_computing_data_collection 'CrysAlisPro 1.171.40.68a (Rigaku OD, 2019)'
_computing_data_reduction 'CrysAlisPro 1.171.40.68a (Rigaku OD, 2019)'
_computing_molecular_graphics 'Olex2 (Dolomanov et al., 2009)'
_computing_publication_material 'Olex2 (Dolomanov et al., 2009)'
_computing_structure_refinement 'ShelXL (Sheldrick, 2015)'
_computing_structure_solution 'ShelXT (Sheldrick, 2015)'
_diffrn_ambient_temperature 93
_diffrn_detector 'Hybrid Pixel Array Detector'
_diffrn_detector_area_resol_mean 10.0000
_diffrn_detector_type HyPix
_diffrn_measured_fraction_theta_full 0.998
_diffrn_measured_fraction_theta_max 0.956
_diffrn_measurement_details
;
List of Runs (angles in degrees, time in seconds):

  # Type    Start    End  Width  t~exp~   \w     \q     \k     \f   Frames
#--------------------------------------------------------------------------
  1  \w   -115.00 -89.00   0.50    0.05    --  -46.57-153.00 141.00   52
  2  \w    -84.00 -55.00   0.50    0.05    --  -46.57-153.00 141.00   58
  3  \w   -133.00-108.00   0.50    0.05    -- -102.00-153.00 141.00   50
  4  \w   -173.00 -90.00   0.50    0.05    -- -102.00 -45.00 150.00  166
  5  \w    -22.00  12.00   0.50    0.05    --  -46.57  19.00 150.00   68
  6  \w    -23.00  28.00   0.50    0.05    --  -46.57  19.00  90.00  102
  7  \w    -60.00 -33.00   0.50    0.05    -- -102.00 121.00  23.00   54
  8  \w    -75.00 -30.00   0.50    0.05    -- -102.00 125.00  60.00   90
  9  \w    -71.00 -45.00   0.50    0.05    --  -46.57 121.00  23.00   52
 10  \w    -68.00 -36.00   0.50    0.05    -- -102.00  61.00  30.00   64
 11  \w    -64.00 -30.00   0.50    0.05    -- -102.00  61.00  60.00   68
 12  \w    -72.00 -32.00   0.50    0.05    -- -102.00  77.00 -30.00   80
 13  \w    -83.00 -58.00   0.50    0.05    --  -46.57 153.00-177.00   50
 14  \w    -54.00 -29.00   0.50    0.05    -- -102.00 153.00-177.00   50
 15  \w   -107.00 -37.00   0.50    0.05    -- -102.00 125.00 -30.00  140
 16  \w   -107.00 -65.00   0.50    0.05    -- -102.00 121.00  23.00   84
 17  \w   -112.00 -81.00   0.50    0.05    -- -102.00 125.00  60.00   62
 18  \w   -108.00 -45.00   0.50    0.05    -- -102.00 110.00 166.13  126
 19  \w   -124.00 -91.00   0.50    0.05    -- -102.00 -30.00   0.00   66
 20  \w   -159.00-133.00   0.50    0.05    -- -102.00 -30.00   0.00   52
 21  \w   -166.00 -89.00   0.50    0.05    -- -102.00 -15.00-120.00  154
 22  \w   -119.00 -37.00   0.50    0.05    --  -46.57 -77.00-150.00  164
 23  \w    -17.00  20.00   0.50    0.05    --  -46.57  19.00-180.00   74
 24  \w     31.00  87.00   0.50    0.05    --   46.57-121.00 -59.00  112
 25  \w     73.00  99.00   0.50    0.05    --  104.61-121.00 -59.00   52
 26  \w     32.00  57.00   0.50    0.05    --  104.61 -61.00-180.00   50
 27  \w     33.00 102.00   0.50    0.05    --  104.61-125.00-150.00  138
 28  \w     37.00  62.00   0.50    0.05    --  104.61 -61.00 -60.00   50
 29  \w    144.00 171.00   0.50    0.05    --  104.61  45.00   0.00   54
 30  \w    128.00 154.00   0.50    0.05    --  104.61 121.00  23.00   52
 31  \w     89.00 114.00   0.50    0.05    --  104.61 121.00  23.00   50
 32  \w     96.00 129.00   0.50    0.05    --  104.61  45.00   0.00   66
 33  \w     92.00 164.00   0.50    0.05    --  104.61  45.00 -60.00  144
 34  \w     98.00 124.00   0.50    0.05    --  104.61 153.00-177.00   52
 35  \w     60.00  88.00   0.50    0.05    --   46.57 153.00-177.00   56
 36  \w     35.00  69.00   0.50    0.05    --  104.61 -61.00  90.00   68
 37  \w     79.00 104.00   0.50    0.05    --  104.61 -77.00  90.00   50
 38  \w     73.00 108.00   0.50    0.05    --  104.61 -77.00 150.00   70
 39  \w     81.00 106.00   0.50    0.05    --  104.61-153.00 141.00   50
 40  \w     73.00  98.00   0.50    0.05    --   46.57-153.00 141.00   50
 41  \w     39.00  72.00   0.50    0.05    --  104.61 -77.00  90.00   66
 42  \w   -116.00 -88.00   0.50    0.05    --  -46.57-125.00-180.00   56
 43  \w   -147.00 -92.00   0.50    0.05    -- -102.00 -45.00-150.00  110
 44  \w   -120.00 -95.00   0.50    0.05    -- -102.00-121.00 -59.00   50
 45  \w   -108.00 -57.00   0.50    0.05    -- -102.00 115.00 -94.58  102
 46  \w   -125.00 -60.00   0.50    0.05    -- -102.00 153.00-177.00  130
;
_diffrn_measurement_device 'four-circle diffractometer'
_diffrn_measurement_device_type 'XtaLAB Synergy R, DW system, HyPix'
_diffrn_measurement_method '\w scans'
_diffrn_orient_matrix_type 'CrysAlisPro convention (1999,Acta A55,543-557)'
_diffrn_orient_matrix_UB_11 -0.0644651000
_diffrn_orient_matrix_UB_12 -0.0483315000
_diffrn_orient_matrix_UB_13 -0.0886867000
_diffrn_orient_matrix_UB_21 -0.0934081000
_diffrn_orient_matrix_UB_22 -0.1156853000
_diffrn_orient_matrix_UB_23 0.0285566000
_diffrn_orient_matrix_UB_31 -0.1203355000
_diffrn_orient_matrix_UB_32 0.0646030000
_diffrn_orient_matrix_UB_33 0.0104203000
_diffrn_radiation_monochromator mirror
_diffrn_radiation_probe x-ray
_diffrn_radiation_type CuK\a
_diffrn_radiation_wavelength 1.54184
_diffrn_reflns_av_R_equivalents 0.0638
_diffrn_reflns_av_unetI/netI 0.0532
_diffrn_reflns_Laue_measured_fraction_full 0.998
_diffrn_reflns_Laue_measured_fraction_max 0.956
_diffrn_reflns_limit_h_max 10
_diffrn_reflns_limit_h_min -12
_diffrn_reflns_limit_k_max 14
_diffrn_reflns_limit_k_min -14
_diffrn_reflns_limit_l_max 20
_diffrn_reflns_limit_l_min -20
_diffrn_reflns_number 21543
_diffrn_reflns_point_group_measured_fraction_full 0.998
_diffrn_reflns_point_group_measured_fraction_max 0.956
_diffrn_reflns_theta_full 67.684
_diffrn_reflns_theta_max 76.316
_diffrn_reflns_theta_min 4.047
_diffrn_source 'Rotating-anode X-ray tube'
_diffrn_source_type 'Rigaku (Cu) X-ray Source'
_exptl_absorpt_coefficient_mu 5.971
_exptl_absorpt_correction_T_max 1.00000
_exptl_absorpt_correction_T_min 0.40564
_exptl_absorpt_correction_type multi-scan
_exptl_absorpt_process_details
;
CrysAlisPro 1.171.40.68a (Rigaku Oxford Diffraction, 2019)
Empirical absorption correction using spherical harmonics,
 implemented in SCALE3 ABSPACK scaling algorithm.
;
_exptl_crystal_colour 'clear light colourless'
_exptl_crystal_colour_lustre clear
_exptl_crystal_colour_modifier light
_exptl_crystal_colour_primary colourless
_exptl_crystal_density_diffrn 1.554
_exptl_crystal_description block
_exptl_crystal_F_000 848
_exptl_crystal_recrystallization_method 'Re-crystallisation from solvent: CH2Cl2, diethylether'
_exptl_crystal_size_max 0.372
_exptl_crystal_size_mid 0.345
_exptl_crystal_size_min 0.154
_refine_diff_density_max 0.597
_refine_diff_density_min -1.059
_refine_diff_density_rms 0.137
_refine_ls_extinction_method none
_refine_ls_goodness_of_fit_ref 1.041
_refine_ls_hydrogen_treatment constr
_refine_ls_matrix_type full
_refine_ls_number_parameters 452
_refine_ls_number_reflns 7022
_refine_ls_number_restraints 0
_refine_ls_restrained_S_all 1.041
_refine_ls_R_factor_all 0.0619
_refine_ls_R_factor_gt 0.0596
_refine_ls_shift/su_max 0.001
_refine_ls_shift/su_mean 0.000
_refine_ls_structure_factor_coef Fsqd
_refine_ls_weighting_details 'w=1/[\s^2^(Fo^2^)+(0.1381P)^2^] where P=(Fo^2^+2Fc^2^)/3'
_refine_ls_weighting_scheme calc
_refine_ls_wR_factor_gt 0.1677
_refine_ls_wR_factor_ref 0.1709
_reflns_Friedel_coverage 0.000
_reflns_number_gt 6566
_reflns_number_total 7022
_reflns_threshold_expression 'I > 2\s(I)'
_cod_data_source_file d0sc06876d3.cif
_cod_data_source_block 200317_horie_1_-180
_cod_depositor_comments 'Adding full bibliography for 1560152--1560177.cif.'
_cod_original_cell_volume 1753.22(8)
_cod_database_code 1560175
_shelx_shelxl_version_number 2018/3
_chemical_oxdiff_formula C20H20O8FePF6Cl
_shelx_space_group_comment
;
The symmetry employed for this shelxl refinement is uniquely defined
by the following loop, which should always be used as a source of
symmetry information in preference to the above space-group names.
They are only intended as comments.
;
_shelx_estimated_absorpt_t_max 0.460
_shelx_estimated_absorpt_t_min 0.215
_diffrn_oxdiff_digest_frames
;
01a9357df5f57df434707e553f0940fff3000524756
;
_reflns_odcompleteness_completeness 99.92
_reflns_odcompleteness_iscentric 1
_reflns_odcompleteness_theta 66.97
_olex2_refinement_description
;
1. Fixed Uiso
 At 1.2 times of:
  All C(H) groups, All C(H,H) groups, All N(H,H) groups
 At 1.5 times of:
  All C(H,H,H) groups
2.a Secondary CH2 refined with riding coordinates:
 N1(H1A,H1B), C15(H15A,H15B), C27(H27A,H27B), C14(H14A,H14B), C43(H43A,H43B),
 C28(H28A,H28B), C30(H30A,H30B), C31(H31A,H31B), C18(H18A,H18B), C17(H17A,H17B),
  C10(H10A,H10B)
2.b Aromatic/amide H refined with riding coordinates:
 C34(H34), C42(H42), C37(H37), C48(H48), C35(H35), C21(H21), C41(H41),
 C39(H39), C23(H23), C36(H36), C24(H24), C47(H47), C40(H40), C22(H22), C46(H46),
  C49(H49), C50(H50)
2.c Idealised Me refined as rotating group:
 C45(H45A,H45B,H45C)
;
_olex2_submission_special_instructions 'No special instructions were received'
_oxdiff_exptl_absorpt_empirical_details
;
Empirical correction (ABSPACK) includes:
- Absorption correction using spherical harmonics
- Frame scaling
;
_oxdiff_exptl_absorpt_empirical_full_max 4.988
_oxdiff_exptl_absorpt_empirical_full_min 0.496

loop_
_space_group_symop_operation_xyz
'x, y, z'
'-x, -y, -z'

loop_
_atom_site_label
_atom_site_type_symbol
_atom_site_fract_x
_atom_site_fract_y
_atom_site_fract_z
_atom_site_U_iso_or_equiv
_atom_site_adp_type
_atom_site_occupancy
_atom_site_site_symmetry_order
_atom_site_calc_flag
_atom_site_refinement_flags_posn
_atom_site_refinement_flags_adp
_atom_site_refinement_flags_occupancy
_atom_site_disorder_assembly
_atom_site_disorder_group
Fe1 Fe 0.79121(4) 0.24813(3) 0.93117(2) 0.01198(14) Uani 1 1 d . . . . .
P2 P 0.71221(7) 0.76217(6) 0.77911(4) 0.01456(17) Uani 1 1 d . . . . .
Cl9 Cl 0.81914(9) 0.52029(7) 0.57020(5) 0.0320(2) Uani 1 1 d . . . . .
Cl11 Cl 1.03915(8) 0.52162(7) 0.70232(5) 0.0342(2) Uani 1 1 d . . . . .
F6 F 0.60665(18) 0.68857(15) 0.70004(10) 0.0224(4) Uani 1 1 d . . . . .
F4 F 0.6955(2) 0.88844(15) 0.74953(12) 0.0291(4) Uani 1 1 d . . . . .
F3 F 0.72838(19) 0.63496(15) 0.80717(10) 0.0242(4) Uani 1 1 d . . . . .
F8 F 0.84496(19) 0.76798(18) 0.72743(13) 0.0316(4) Uani 1 1 d . . . . .
O32 O 0.22642(19) 0.12183(16) 0.79964(10) 0.0137(4) Uani 1 1 d . . . . .
O19 O 0.31236(19) 0.08556(16) 0.51411(11) 0.0153(4) Uani 1 1 d . . . . .
O13 O 0.33503(19) 0.32472(15) 0.73905(11) 0.0135(4) Uani 1 1 d . . . . .
O29 O 0.30639(19) -0.08863(16) 0.74590(11) 0.0150(4) Uani 1 1 d . . . . .
F5 F 0.5772(2) 0.75413(19) 0.82874(11) 0.0316(4) Uani 1 1 d . . . . .
O16 O 0.48444(19) 0.31406(16) 0.60394(11) 0.0145(4) Uani 1 1 d . . . . .
O26 O 0.27002(19) -0.12185(16) 0.57570(11) 0.0157(4) Uani 1 1 d . . . . .
F7 F 0.8176(2) 0.83578(17) 0.85665(12) 0.0349(5) Uani 1 1 d . . . . .
N1 N 0.4952(2) 0.11832(18) 0.70483(13) 0.0127(4) Uani 1 1 d . . . . .
H1A H 0.411757 0.061278 0.696930 0.015 Uiso 1 1 calc R . . . .
H1B H 0.477735 0.189268 0.695734 0.015 Uiso 1 1 calc R . . . .
C38 C 0.6919(3) 0.2303(2) 0.81660(15) 0.0124(5) Uani 1 1 d . . . . .
C12 C 0.3174(2) 0.3370(2) 0.82081(15) 0.0125(5) Uani 1 1 d . . . . .
C34 C 0.2461(3) 0.2322(2) 0.93578(16) 0.0160(5) Uani 1 1 d . . . . .
H34 H 0.211592 0.160146 0.958134 0.019 Uiso 1 1 calc R . . . .
C33 C 0.2601(2) 0.2273(2) 0.85324(15) 0.0126(5) Uani 1 1 d . . . . .
C42 C 0.8373(3) 0.2223(2) 0.81462(15) 0.0145(5) Uani 1 1 d . . . . .
H42 H 0.865740 0.155996 0.790914 0.017 Uiso 1 1 calc R . . . .
C20 C 0.1993(3) -0.0077(2) 0.47621(15) 0.0135(5) Uani 1 1 d . . . . .
C37 C 0.3531(3) 0.4484(2) 0.87040(16) 0.0148(5) Uani 1 1 d . . . . .
H37 H 0.389093 0.520830 0.848771 0.018 Uiso 1 1 calc R . . . .
C48 C 0.9103(3) 0.2195(3) 1.03168(17) 0.0210(6) Uani 1 1 d . . . . .
H48 H 1.009410 0.248094 1.044124 0.025 Uiso 1 1 calc R . . . .
C15 C 0.4106(3) 0.4063(2) 0.61919(15) 0.0158(5) Uani 1 1 d . . . . .
H15A H 0.312718 0.377964 0.592823 0.019 Uiso 1 1 calc R . . . .
H15B H 0.457979 0.479809 0.597123 0.019 Uiso 1 1 calc R . . . .
C27 C 0.2282(3) -0.2258(2) 0.61866(16) 0.0171(5) Uani 1 1 d . . . . .
H27A H 0.243191 -0.297806 0.588150 0.020 Uiso 1 1 calc R . . . .
H27B H 0.127391 -0.241461 0.626300 0.020 Uiso 1 1 calc R . . . .
C14 C 0.4100(3) 0.4342(2) 0.70910(15) 0.0141(5) Uani 1 1 d . . . . .
H14A H 0.507681 0.461813 0.735737 0.017 Uiso 1 1 calc R . . . .
H14B H 0.362504 0.498558 0.720356 0.017 Uiso 1 1 calc R . . . .
C43 C 0.5588(3) 0.1285(2) 0.79205(16) 0.0150(5) Uani 1 1 d . . . . .
H43A H 0.487083 0.139647 0.827194 0.018 Uiso 1 1 calc R . . . .
H43B H 0.580588 0.051809 0.801058 0.018 Uiso 1 1 calc R . . . .
C35 C 0.2835(3) 0.3443(3) 0.98554(16) 0.0201(6) Uani 1 1 d . . . . .
H35 H 0.273842 0.346660 1.040797 0.024 Uiso 1 1 calc R . . . .
C21 C 0.1093(3) 0.0025(3) 0.40902(16) 0.0172(5) Uani 1 1 d . . . . .
H21 H 0.119850 0.077456 0.389060 0.021 Uiso 1 1 calc R . . . .
C28 C 0.3193(3) -0.1972(2) 0.69976(16) 0.0156(5) Uani 1 1 d . . . . .
H28A H 0.291206 -0.265532 0.730725 0.019 Uiso 1 1 calc R . . . .
H28B H 0.418959 -0.187590 0.691010 0.019 Uiso 1 1 calc R . . . .
C30 C 0.1657(3) -0.0950(2) 0.76839(17) 0.0168(5) Uani 1 1 d . . . . .
H30A H 0.126658 -0.172374 0.788430 0.020 Uiso 1 1 calc R . . . .
H30B H 0.102010 -0.088457 0.721679 0.020 Uiso 1 1 calc R . . . .
C41 C 0.9303(3) 0.3341(2) 0.85547(16) 0.0155(5) Uani 1 1 d . . . . .
H41 H 1.029986 0.353198 0.863462 0.019 Uiso 1 1 calc R . . . .
C45 C 0.5901(3) 0.0866(2) 0.64536(16) 0.0160(5) Uani 1 1 d . . . . .
H45A H 0.537961 0.066708 0.591899 0.024 Uiso 1 1 calc GR . . . .
H45B H 0.621946 0.017456 0.660073 0.024 Uiso 1 1 calc GR . . . .
H45C H 0.671815 0.155177 0.645708 0.024 Uiso 1 1 calc GR . . . .
C39 C 0.6970(3) 0.3481(2) 0.85859(16) 0.0155(5) Uani 1 1 d . . . . .
H39 H 0.618374 0.377811 0.868739 0.019 Uiso 1 1 calc R . . . .
C23 C -0.0131(3) -0.2117(3) 0.40084(17) 0.0204(6) Uani 1 1 d . . . . .
H23 H -0.082225 -0.280238 0.374666 0.024 Uiso 1 1 calc R . . . .
C36 C 0.3346(3) 0.4512(3) 0.95308(16) 0.0179(5) Uani 1 1 d . . . . .
H36 H 0.357022 0.525815 0.986215 0.022 Uiso 1 1 calc R . . . .
C31 C 0.1791(3) 0.0094(2) 0.83373(16) 0.0171(5) Uani 1 1 d . . . . .
H31A H 0.087149 0.004521 0.853909 0.021 Uiso 1 1 calc R . . . .
H31B H 0.247923 0.005731 0.878794 0.021 Uiso 1 1 calc R . . . .
C18 C 0.3404(3) 0.1967(2) 0.47847(16) 0.0182(5) Uani 1 1 d . . . . .
H18A H 0.264178 0.236515 0.486107 0.022 Uiso 1 1 calc R . . . .
H18B H 0.344556 0.179736 0.420526 0.022 Uiso 1 1 calc R . . . .
C24 C 0.0743(3) -0.2215(2) 0.46955(17) 0.0171(5) Uani 1 1 d . . . . .
H24 H 0.062117 -0.296287 0.489834 0.020 Uiso 1 1 calc R . . . .
C47 C 0.8075(3) 0.2813(3) 1.05570(17) 0.0232(6) Uani 1 1 d . . . . .
H47 H 0.827486 0.357633 1.086527 0.028 Uiso 1 1 calc R . . . .
C40 C 0.8437(3) 0.4112(2) 0.88187(16) 0.0160(5) Uani 1 1 d . . . . .
H40 H 0.877466 0.489817 0.909702 0.019 Uiso 1 1 calc R . . . .
C17 C 0.4820(3) 0.2789(2) 0.51890(16) 0.0173(5) Uani 1 1 d . . . . .
H17A H 0.556408 0.237014 0.511099 0.021 Uiso 1 1 calc R . . . .
H17B H 0.504894 0.352167 0.492086 0.021 Uiso 1 1 calc R . . . .
C25 C 0.1795(3) -0.1198(2) 0.50789(15) 0.0138(5) Uani 1 1 d . . . . .
C22 C 0.0031(3) -0.1000(3) 0.37159(17) 0.0210(6) Uani 1 1 d . . . . .
H22 H -0.057285 -0.093155 0.326662 0.025 Uiso 1 1 calc R . . . .
C46 C 0.6690(3) 0.2063(3) 1.02448(18) 0.0264(6) Uani 1 1 d . . . . .
H46 H 0.582234 0.224770 1.031302 0.032 Uiso 1 1 calc R . . . .
C49 C 0.8349(3) 0.1060(3) 0.98513(18) 0.0227(6) Uani 1 1 d . . . . .
H49 H 0.876334 0.047628 0.961649 0.027 Uiso 1 1 calc R . . . .
C50 C 0.6861(3) 0.0973(3) 0.98077(18) 0.0258(6) Uani 1 1 d . . . . .
H50 H 0.612600 0.032321 0.954169 0.031 Uiso 1 1 calc R . . . .
C10 C 0.8546(3) 0.4765(3) 0.6674(2) 0.0267(6) Uani 1 1 d . . . . .
H10A H 0.803051 0.513305 0.705756 0.032 Uiso 1 1 calc R . . . .
H10B H 0.819886 0.388244 0.664757 0.032 Uiso 1 1 calc R . . . .

loop_
_atom_site_aniso_label
_atom_site_aniso_U_11
_atom_site_aniso_U_22
_atom_site_aniso_U_33
_atom_site_aniso_U_23
_atom_site_aniso_U_13
_atom_site_aniso_U_12
Fe1 0.0122(2) 0.0142(2) 0.0136(2) 0.00536(16) -0.00006(15) 0.01014(16)
P2 0.0165(3) 0.0115(3) 0.0193(3) 0.0052(2) -0.0028(2) 0.0106(2)
Cl9 0.0379(4) 0.0266(4) 0.0345(4) 0.0070(3) 0.0028(3) 0.0133(3)
Cl11 0.0316(4) 0.0262(4) 0.0448(5) 0.0143(3) 0.0010(3) 0.0048(3)
F6 0.0257(8) 0.0217(8) 0.0188(8) 0.0050(6) -0.0048(6) 0.0062(7)
F4 0.0405(10) 0.0153(8) 0.0361(10) 0.0085(7) -0.0068(8) 0.0171(7)
F3 0.0366(9) 0.0168(8) 0.0241(8) 0.0080(7) -0.0015(7) 0.0157(7)
F8 0.0210(8) 0.0355(10) 0.0458(11) 0.0177(9) 0.0101(8) 0.0144(7)
O32 0.0177(8) 0.0124(9) 0.0137(8) 0.0038(7) -0.0010(6) 0.0088(7)
O19 0.0195(9) 0.0120(9) 0.0167(9) 0.0053(7) -0.0022(7) 0.0083(7)
O13 0.0197(9) 0.0097(8) 0.0132(8) 0.0026(7) 0.0008(7) 0.0075(7)
O29 0.0157(8) 0.0125(8) 0.0183(9) 0.0015(7) -0.0016(7) 0.0079(7)
F5 0.0339(10) 0.0456(11) 0.0267(9) 0.0105(8) 0.0106(7) 0.0265(9)
O16 0.0206(9) 0.0139(9) 0.0129(8) 0.0048(7) 0.0016(7) 0.0105(7)
O26 0.0167(8) 0.0122(9) 0.0188(9) 0.0062(7) -0.0034(7) 0.0049(7)
F7 0.0451(11) 0.0215(9) 0.0345(10) -0.0012(8) -0.0219(9) 0.0131(8)
N1 0.0132(9) 0.0089(9) 0.0191(10) 0.0049(8) -0.0001(8) 0.0082(8)
C38 0.0149(11) 0.0144(12) 0.0119(11) 0.0037(9) -0.0012(8) 0.0115(9)
C12 0.0130(11) 0.0149(12) 0.0136(11) 0.0023(9) -0.0006(8) 0.0115(9)
C34 0.0150(11) 0.0196(13) 0.0169(12) 0.0056(10) 0.0015(9) 0.0097(10)
C33 0.0115(11) 0.0133(12) 0.0160(12) 0.0020(9) -0.0006(8) 0.0095(9)
C42 0.0157(12) 0.0163(12) 0.0164(12) 0.0053(10) 0.0021(9) 0.0116(10)
C20 0.0172(12) 0.0132(12) 0.0139(11) 0.0002(9) 0.0012(9) 0.0117(9)
C37 0.0163(11) 0.0139(12) 0.0174(12) 0.0030(10) -0.0010(9) 0.0102(10)
C48 0.0208(13) 0.0302(15) 0.0183(13) 0.0131(11) -0.0024(10) 0.0160(11)
C15 0.0225(12) 0.0155(12) 0.0151(12) 0.0081(10) 0.0021(10) 0.0128(10)
C27 0.0223(12) 0.0103(11) 0.0202(12) 0.0032(10) -0.0008(10) 0.0077(10)
C14 0.0192(12) 0.0097(11) 0.0172(12) 0.0058(9) 0.0016(9) 0.0092(9)
C43 0.0149(11) 0.0161(12) 0.0164(12) 0.0035(9) 0.0008(9) 0.0080(10)
C35 0.0202(13) 0.0286(15) 0.0160(12) -0.0006(11) -0.0001(10) 0.0168(11)
C21 0.0213(12) 0.0183(13) 0.0161(12) 0.0027(10) -0.0012(10) 0.0136(10)
C28 0.0197(12) 0.0111(11) 0.0197(12) 0.0058(10) -0.0021(10) 0.0109(9)
C30 0.0155(12) 0.0136(12) 0.0239(13) 0.0075(10) 0.0008(10) 0.0070(9)
C41 0.0126(11) 0.0188(13) 0.0183(12) 0.0094(10) -0.0010(9) 0.0080(10)
C45 0.0179(12) 0.0175(12) 0.0166(12) 0.0020(10) 0.0014(9) 0.0122(10)
C39 0.0154(12) 0.0185(13) 0.0177(12) 0.0026(10) -0.0005(9) 0.0146(10)
C23 0.0175(12) 0.0216(14) 0.0201(13) -0.0049(11) -0.0025(10) 0.0063(10)
C36 0.0173(12) 0.0228(13) 0.0168(12) -0.0024(10) -0.0019(9) 0.0142(10)
C31 0.0182(12) 0.0158(12) 0.0206(12) 0.0084(10) 0.0039(9) 0.0077(10)
C18 0.0294(14) 0.0150(12) 0.0154(12) 0.0055(10) 0.0009(10) 0.0148(11)
C24 0.0175(12) 0.0134(12) 0.0209(13) 0.0000(10) 0.0005(10) 0.0067(10)
C47 0.0300(15) 0.0294(15) 0.0158(12) 0.0053(11) 0.0004(11) 0.0182(12)
C40 0.0192(12) 0.0104(11) 0.0211(12) 0.0067(9) -0.0015(10) 0.0081(10)
C17 0.0264(13) 0.0136(12) 0.0151(12) 0.0060(9) 0.0059(10) 0.0085(10)
C25 0.0149(11) 0.0165(12) 0.0140(11) 0.0019(9) 0.0015(9) 0.0114(10)
C22 0.0229(13) 0.0277(15) 0.0162(12) 0.0000(11) -0.0037(10) 0.0164(12)
C46 0.0206(13) 0.0448(18) 0.0217(14) 0.0162(13) 0.0065(11) 0.0171(13)
C49 0.0347(15) 0.0181(13) 0.0235(14) 0.0140(11) 0.0040(11) 0.0174(12)
C50 0.0304(15) 0.0244(15) 0.0225(14) 0.0147(12) 0.0025(11) 0.0027(12)
C10 0.0273(14) 0.0242(15) 0.0315(16) 0.0072(12) 0.0093(12) 0.0088(12)

loop_
_atom_type_symbol
_atom_type_description
_atom_type_scat_dispersion_real
_atom_type_scat_dispersion_imag
_atom_type_scat_source
C C 0.0181 0.0091 'International Tables Vol C Tables 4.2.6.8 and 6.1.1.4'
H H 0.0000 0.0000 'International Tables Vol C Tables 4.2.6.8 and 6.1.1.4'
Cl Cl 0.3639 0.7018 'International Tables Vol C Tables 4.2.6.8 and 6.1.1.4'
F F 0.0727 0.0534 'International Tables Vol C Tables 4.2.6.8 and 6.1.1.4'
Fe Fe -1.1336 3.1974 'International Tables Vol C Tables 4.2.6.8 and 6.1.1.4'
N N 0.0311 0.0180 'International Tables Vol C Tables 4.2.6.8 and 6.1.1.4'
O O 0.0492 0.0322 'International Tables Vol C Tables 4.2.6.8 and 6.1.1.4'
P P 0.2955 0.4335 'International Tables Vol C Tables 4.2.6.8 and 6.1.1.4'

loop_
_geom_angle_atom_site_label_1
_geom_angle_atom_site_label_2
_geom_angle_atom_site_label_3
_geom_angle
_geom_angle_site_symmetry_1
_geom_angle_site_symmetry_3
_geom_angle_publ_flag
C38 Fe1 C42 41.48(9) . . ?
C38 Fe1 C48 162.03(11) . . ?
C38 Fe1 C41 69.11(10) . . ?
C38 Fe1 C39 41.29(10) . . ?
C38 Fe1 C47 154.79(11) . . ?
C38 Fe1 C40 68.69(10) . . ?
C38 Fe1 C46 119.05(11) . . ?
C38 Fe1 C49 123.83(11) . . ?
C38 Fe1 C50 105.61(12) . . ?
C42 Fe1 C48 124.95(11) . . ?
C42 Fe1 C41 40.80(10) . . ?
C42 Fe1 C39 69.26(10) . . ?
C42 Fe1 C47 163.38(11) . . ?
C42 Fe1 C40 68.44(10) . . ?
C42 Fe1 C46 153.30(12) . . ?
C42 Fe1 C49 105.44(11) . . ?
C42 Fe1 C50 117.66(12) . . ?
C48 Fe1 C41 108.14(11) . . ?
C48 Fe1 C47 40.49(11) . . ?
C48 Fe1 C40 121.49(12) . . ?
C48 Fe1 C46 68.13(11) . . ?
C48 Fe1 C50 68.31(12) . . ?
C41 Fe1 C40 40.41(10) . . ?
C39 Fe1 C48 155.74(12) . . ?
C39 Fe1 C41 68.55(10) . . ?
C39 Fe1 C47 121.26(11) . . ?
C39 Fe1 C40 40.42(10) . . ?
C39 Fe1 C46 108.52(11) . . ?
C39 Fe1 C50 125.87(12) . . ?
C47 Fe1 C41 127.50(12) . . ?
C47 Fe1 C40 110.25(12) . . ?
C47 Fe1 C46 40.44(13) . . ?
C46 Fe1 C41 165.07(13) . . ?
C46 Fe1 C40 128.08(12) . . ?
C49 Fe1 C48 40.77(12) . . ?
C49 Fe1 C41 119.08(11) . . ?
C49 Fe1 C39 162.41(12) . . ?
C49 Fe1 C47 68.32(12) . . ?
C49 Fe1 C40 154.80(12) . . ?
C49 Fe1 C46 68.26(12) . . ?
C49 Fe1 C50 40.48(13) . . ?
C50 Fe1 C41 152.91(12) . . ?
C50 Fe1 C47 68.29(13) . . ?
C50 Fe1 C40 164.30(12) . . ?
C50 Fe1 C46 40.72(13) . . ?
F4 P2 F6 89.33(9) . . ?
F3 P2 F6 89.84(9) . . ?
F3 P2 F4 179.07(10) . . ?
F8 P2 F6 88.78(10) . . ?
F8 P2 F4 89.72(10) . . ?
F8 P2 F3 89.85(10) . . ?
F5 P2 F6 89.77(10) . . ?
F5 P2 F4 90.44(10) . . ?
F5 P2 F3 89.97(10) . . ?
F5 P2 F8 178.53(11) . . ?
F7 P2 F6 179.38(12) . . ?
F7 P2 F4 90.30(10) . . ?
F7 P2 F3 90.52(9) . . ?
F7 P2 F8 90.73(11) . . ?
F7 P2 F5 90.73(11) . . ?
C33 O32 C31 116.27(19) . . ?
C20 O19 C18 116.4(2) . . ?
C12 O13 C14 115.46(18) . . ?
C28 O29 C30 114.44(19) . . ?
C15 O16 C17 111.86(19) . . ?
C25 O26 C27 115.82(19) . . ?
H1A N1 H1B 107.8 . . ?
C43 N1 H1A 109.0 . . ?
C43 N1 H1B 109.0 . . ?
C45 N1 H1A 109.0 . . ?
C45 N1 H1B 109.0 . . ?
C45 N1 C43 113.09(19) . . ?
C42 C38 Fe1 69.64(14) . . ?
C42 C38 C43 126.4(2) . . ?
C43 C38 Fe1 118.24(18) . . ?
C39 C38 Fe1 70.14(14) . . ?
C39 C38 C42 107.6(2) . . ?
C39 C38 C43 125.2(2) . . ?
O13 C12 C33 115.9(2) . . ?
O13 C12 C37 123.9(2) . . ?
C37 C12 C33 120.2(2) . . ?
C33 C34 H34 119.7 . . ?
C33 C34 C35 120.5(3) . . ?
C35 C34 H34 119.7 . . ?
O32 C33 C12 116.2(2) . . ?
O32 C33 C34 124.7(2) . . ?
C34 C33 C12 119.0(2) . . ?
Fe1 C42 H42 126.2 . . ?
C38 C42 Fe1 68.88(14) . . ?
C38 C42 H42 126.1 . . ?
C41 C42 Fe1 70.35(15) . . ?
C41 C42 C38 107.8(2) . . ?
C41 C42 H42 126.1 . . ?
O19 C20 C21 124.2(2) . . ?
O19 C20 C25 116.0(2) . . ?
C21 C20 C25 119.9(2) . . ?
C12 C37 H37 120.2 . . ?
C12 C37 C36 119.7(2) . . ?
C36 C37 H37 120.2 . . ?
Fe1 C48 H48 126.2 . . ?
C47 C48 Fe1 69.92(15) . . ?
C47 C48 H48 126.1 . . ?
C47 C48 C49 107.9(3) . . ?
C49 C48 Fe1 69.36(15) . . ?
C49 C48 H48 126.1 . . ?
O16 C15 H15A 109.8 . . ?
O16 C15 H15B 109.8 . . ?
O16 C15 C14 109.25(19) . . ?
H15A C15 H15B 108.3 . . ?
C14 C15 H15A 109.8 . . ?
C14 C15 H15B 109.8 . . ?
O26 C27 H27A 110.2 . . ?
O26 C27 H27B 110.2 . . ?
O26 C27 C28 107.4(2) . . ?
H27A C27 H27B 108.5 . . ?
C28 C27 H27A 110.2 . . ?
C28 C27 H27B 110.2 . . ?
O13 C14 C15 108.24(19) . . ?
O13 C14 H14A 110.1 . . ?
O13 C14 H14B 110.1 . . ?
C15 C14 H14A 110.1 . . ?
C15 C14 H14B 110.1 . . ?
H14A C14 H14B 108.4 . . ?
N1 C43 H43A 108.5 . . ?
N1 C43 H43B 108.5 . . ?
C38 C43 N1 114.9(2) . . ?
C38 C43 H43A 108.5 . . ?
C38 C43 H43B 108.5 . . ?
H43A C43 H43B 107.5 . . ?
C34 C35 H35 119.9 . . ?
C36 C35 C34 120.2(2) . . ?
C36 C35 H35 119.9 . . ?
C20 C21 H21 120.1 . . ?
C20 C21 C22 119.8(3) . . ?
C22 C21 H21 120.1 . . ?
O29 C28 C27 112.7(2) . . ?
O29 C28 H28A 109.1 . . ?
O29 C28 H28B 109.1 . . ?
C27 C28 H28A 109.1 . . ?
C27 C28 H28B 109.1 . . ?
H28A C28 H28B 107.8 . . ?
O29 C30 H30A 110.2 . . ?
O29 C30 H30B 110.2 . . ?
O29 C30 C31 107.4(2) . . ?
H30A C30 H30B 108.5 . . ?
C31 C30 H30A 110.2 . . ?
C31 C30 H30B 110.2 . . ?
Fe1 C41 H41 126.6 . . ?
C42 C41 Fe1 68.85(14) . . ?
C42 C41 H41 126.0 . . ?
C40 C41 Fe1 70.20(15) . . ?
C40 C41 C42 108.1(2) . . ?
C40 C41 H41 126.0 . . ?
N1 C45 H45A 109.5 . . ?
N1 C45 H45B 109.5 . . ?
N1 C45 H45C 109.5 . . ?
H45A C45 H45B 109.5 . . ?
H45A C45 H45C 109.5 . . ?
H45B C45 H45C 109.5 . . ?
Fe1 C39 H39 126.4 . . ?
C38 C39 Fe1 68.57(14) . . ?
C38 C39 H39 126.1 . . ?
C40 C39 Fe1 70.54(14) . . ?
C40 C39 C38 107.8(2) . . ?
C40 C39 H39 126.1 . . ?
C24 C23 H23 120.0 . . ?
C22 C23 H23 120.0 . . ?
C22 C23 C24 119.9(2) . . ?
C37 C36 H36 119.8 . . ?
C35 C36 C37 120.3(2) . . ?
C35 C36 H36 119.8 . . ?
O32 C31 C30 108.3(2) . . ?
O32 C31 H31A 110.0 . . ?
O32 C31 H31B 110.0 . . ?
C30 C31 H31A 110.0 . . ?
C30 C31 H31B 110.0 . . ?
H31A C31 H31B 108.4 . . ?
O19 C18 H18A 110.0 . . ?
O19 C18 H18B 110.0 . . ?
O19 C18 C17 108.4(2) . . ?
H18A C18 H18B 108.4 . . ?
C17 C18 H18A 110.0 . . ?
C17 C18 H18B 110.0 . . ?
C23 C24 H24 119.9 . . ?
C25 C24 C23 120.2(3) . . ?
C25 C24 H24 119.9 . . ?
Fe1 C47 H47 126.2 . . ?
C48 C47 Fe1 69.60(15) . . ?
C48 C47 H47 125.9 . . ?
C48 C47 C46 108.1(3) . . ?
C46 C47 Fe1 69.82(16) . . ?
C46 C47 H47 125.9 . . ?
Fe1 C40 H40 127.5 . . ?
C41 C40 Fe1 69.39(14) . . ?
C41 C40 H40 125.7 . . ?
C39 C40 Fe1 69.04(15) . . ?
C39 C40 C41 108.6(2) . . ?
C39 C40 H40 125.7 . . ?
O16 C17 C18 114.3(2) . . ?
O16 C17 H17A 108.7 . . ?
O16 C17 H17B 108.7 . . ?
C18 C17 H17A 108.7 . . ?
C18 C17 H17B 108.7 . . ?
H17A C17 H17B 107.6 . . ?
O26 C25 C20 116.5(2) . . ?
O26 C25 C24 123.8(2) . . ?
C24 C25 C20 119.7(2) . . ?
C21 C22 H22 119.8 . . ?
C23 C22 C21 120.4(3) . . ?
C23 C22 H22 119.8 . . ?
Fe1 C46 H46 126.3 . . ?
C47 C46 Fe1 69.74(16) . . ?
C47 C46 H46 126.0 . . ?
C47 C46 C50 108.0(3) . . ?
C50 C46 Fe1 69.52(16) . . ?
C50 C46 H46 126.0 . . ?
Fe1 C49 H49 125.7 . . ?
C48 C49 Fe1 69.87(15) . . ?
C48 C49 H49 125.9 . . ?
C50 C49 Fe1 70.09(16) . . ?
C50 C49 C48 108.2(3) . . ?
C50 C49 H49 125.9 . . ?
Fe1 C50 H50 126.3 . . ?
C46 C50 Fe1 69.76(17) . . ?
C46 C50 H50 126.1 . . ?
C49 C50 Fe1 69.43(16) . . ?
C49 C50 C46 107.8(3) . . ?
C49 C50 H50 126.1 . . ?
Cl9 C10 H10A 109.2 . . ?
Cl9 C10 H10B 109.2 . . ?
Cl11 C10 Cl9 111.83(16) . . ?
Cl11 C10 H10A 109.2 . . ?
Cl11 C10 H10B 109.2 . . ?
H10A C10 H10B 107.9 . . ?

loop_
_geom_bond_atom_site_label_1
_geom_bond_atom_site_label_2
_geom_bond_distance
_geom_bond_site_symmetry_2
_geom_bond_publ_flag
Fe1 C38 2.026(2) . ?
Fe1 C42 2.036(3) . ?
Fe1 C48 2.048(3) . ?
Fe1 C41 2.056(3) . ?
Fe1 C39 2.047(3) . ?
Fe1 C47 2.052(3) . ?
Fe1 C40 2.067(3) . ?
Fe1 C46 2.053(3) . ?
Fe1 C49 2.041(3) . ?
Fe1 C50 2.050(3) . ?
P2 F6 1.6101(17) . ?
P2 F4 1.6051(17) . ?
P2 F3 1.6040(16) . ?
P2 F8 1.5991(18) . ?
P2 F5 1.5941(18) . ?
P2 F7 1.5917(18) . ?
Cl9 C10 1.768(3) . ?
Cl11 C10 1.759(3) . ?
O32 C33 1.372(3) . ?
O32 C31 1.436(3) . ?
O19 C20 1.372(3) . ?
O19 C18 1.423(3) . ?
O13 C12 1.382(3) . ?
O13 C14 1.434(3) . ?
O29 C28 1.427(3) . ?
O29 C30 1.431(3) . ?
O16 C15 1.427(3) . ?
O16 C17 1.427(3) . ?
O26 C27 1.431(3) . ?
O26 C25 1.373(3) . ?
N1 H1A 0.8900 . ?
N1 H1B 0.8900 . ?
N1 C43 1.507(3) . ?
N1 C45 1.486(3) . ?
C38 C42 1.438(3) . ?
C38 C43 1.495(3) . ?
C38 C39 1.436(3) . ?
C12 C33 1.411(4) . ?
C12 C37 1.389(3) . ?
C34 H34 0.9300 . ?
C34 C33 1.388(4) . ?
C34 C35 1.396(4) . ?
C42 H42 0.9300 . ?
C42 C41 1.426(4) . ?
C20 C21 1.390(4) . ?
C20 C25 1.403(4) . ?
C37 H37 0.9300 . ?
C37 C36 1.400(4) . ?
C48 H48 0.9300 . ?
C48 C47 1.419(4) . ?
C48 C49 1.424(4) . ?
C15 H15A 0.9700 . ?
C15 H15B 0.9700 . ?
C15 C14 1.498(3) . ?
C27 H27A 0.9700 . ?
C27 H27B 0.9700 . ?
C27 C28 1.505(4) . ?
C14 H14A 0.9700 . ?
C14 H14B 0.9700 . ?
C43 H43A 0.9700 . ?
C43 H43B 0.9700 . ?
C35 H35 0.9300 . ?
C35 C36 1.374(4) . ?
C21 H21 0.9300 . ?
C21 C22 1.396(4) . ?
C28 H28A 0.9700 . ?
C28 H28B 0.9700 . ?
C30 H30A 0.9700 . ?
C30 H30B 0.9700 . ?
C30 C31 1.500(4) . ?
C41 H41 0.9300 . ?
C41 C40 1.424(4) . ?
C45 H45A 0.9600 . ?
C45 H45B 0.9600 . ?
C45 H45C 0.9600 . ?
C39 H39 0.9300 . ?
C39 C40 1.421(4) . ?
C23 H23 0.9300 . ?
C23 C24 1.393(4) . ?
C23 C22 1.383(4) . ?
C36 H36 0.9300 . ?
C31 H31A 0.9700 . ?
C31 H31B 0.9700 . ?
C18 H18A 0.9700 . ?
C18 H18B 0.9700 . ?
C18 C17 1.509(4) . ?
C24 H24 0.9300 . ?
C24 C25 1.389(4) . ?
C47 H47 0.9300 . ?
C47 C46 1.419(4) . ?
C40 H40 0.9300 . ?
C17 H17A 0.9700 . ?
C17 H17B 0.9700 . ?
C22 H22 0.9300 . ?
C46 H46 0.9300 . ?
C46 C50 1.428(5) . ?
C49 H49 0.9300 . ?
C49 C50 1.416(4) . ?
C50 H50 0.9300 . ?
C10 H10A 0.9700 . ?
C10 H10B 0.9700 . ?

loop_
_geom_torsion_atom_site_label_1
_geom_torsion_atom_site_label_2
_geom_torsion_atom_site_label_3
_geom_torsion_atom_site_label_4
_geom_torsion
_geom_torsion_site_symmetry_1
_geom_torsion_site_symmetry_2
_geom_torsion_site_symmetry_3
_geom_torsion_site_symmetry_4
_geom_torsion_publ_flag
Fe1 C38 C42 C41 -59.81(18) . . . . ?
Fe1 C38 C43 N1 -177.49(15) . . . . ?
Fe1 C38 C39 C40 59.85(18) . . . . ?
Fe1 C42 C41 C40 -59.44(18) . . . . ?
Fe1 C48 C47 C46 59.4(2) . . . . ?
Fe1 C48 C49 C50 -59.84(19) . . . . ?
Fe1 C41 C40 C39 -58.01(19) . . . . ?
Fe1 C39 C40 C41 58.22(18) . . . . ?
Fe1 C47 C46 C50 59.2(2) . . . . ?
Fe1 C46 C50 C49 59.2(2) . . . . ?
Fe1 C49 C50 C46 -59.4(2) . . . . ?
O19 C20 C21 C22 175.8(2) . . . . ?
O19 C20 C25 O26 3.5(3) . . . . ?
O19 C20 C25 C24 -175.3(2) . . . . ?
O19 C18 C17 O16 -62.6(3) . . . . ?
O13 C12 C33 O32 -1.1(3) . . . . ?
O13 C12 C33 C34 176.9(2) . . . . ?
O13 C12 C37 C36 -178.4(2) . . . . ?
O29 C30 C31 O32 64.3(3) . . . . ?
O16 C15 C14 O13 -61.4(3) . . . . ?
O26 C27 C28 O29 57.3(3) . . . . ?
C38 C42 C41 Fe1 58.89(17) . . . . ?
C38 C42 C41 C40 -0.6(3) . . . . ?
C38 C39 C40 Fe1 -58.62(18) . . . . ?
C38 C39 C40 C41 -0.4(3) . . . . ?
C12 O13 C14 C15 -176.28(19) . . . . ?
C12 C37 C36 C35 1.0(4) . . . . ?
C34 C35 C36 C37 -1.7(4) . . . . ?
C33 O32 C31 C30 -172.9(2) . . . . ?
C33 C12 C37 C36 1.3(4) . . . . ?
C33 C34 C35 C36 0.0(4) . . . . ?
C42 C38 C43 N1 -92.9(3) . . . . ?
C42 C38 C39 Fe1 -59.80(17) . . . . ?
C42 C38 C39 C40 0.1(3) . . . . ?
C42 C41 C40 Fe1 58.60(18) . . . . ?
C42 C41 C40 C39 0.6(3) . . . . ?
C20 O19 C18 C17 -170.1(2) . . . . ?
C20 C21 C22 C23 -0.1(4) . . . . ?
C37 C12 C33 O32 179.2(2) . . . . ?
C37 C12 C33 C34 -2.8(3) . . . . ?
C48 C47 C46 Fe1 -59.3(2) . . . . ?
C48 C47 C46 C50 -0.1(3) . . . . ?
C48 C49 C50 Fe1 59.70(19) . . . . ?
C48 C49 C50 C46 0.3(3) . . . . ?
C15 O16 C17 C18 -76.1(3) . . . . ?
C27 O26 C25 C20 165.6(2) . . . . ?
C27 O26 C25 C24 -15.7(3) . . . . ?
C14 O13 C12 C33 -172.3(2) . . . . ?
C14 O13 C12 C37 7.4(3) . . . . ?
C43 C38 C42 Fe1 -110.7(3) . . . . ?
C43 C38 C42 C41 -170.5(2) . . . . ?
C43 C38 C39 Fe1 111.2(2) . . . . ?
C43 C38 C39 C40 171.0(2) . . . . ?
C35 C34 C33 O32 179.9(2) . . . . ?
C35 C34 C33 C12 2.2(4) . . . . ?
C21 C20 C25 O26 -178.2(2) . . . . ?
C21 C20 C25 C24 3.0(4) . . . . ?
C28 O29 C30 C31 165.0(2) . . . . ?
C30 O29 C28 C27 63.4(3) . . . . ?
C45 N1 C43 C38 64.9(3) . . . . ?
C39 C38 C42 Fe1 60.11(17) . . . . ?
C39 C38 C42 C41 0.3(3) . . . . ?
C39 C38 C43 N1 97.8(3) . . . . ?
C23 C24 C25 O26 -179.9(2) . . . . ?
C23 C24 C25 C20 -1.2(4) . . . . ?
C31 O32 C33 C12 175.1(2) . . . . ?
C31 O32 C33 C34 -2.7(3) . . . . ?
C18 O19 C20 C21 -3.1(3) . . . . ?
C18 O19 C20 C25 175.2(2) . . . . ?
C24 C23 C22 C21 1.9(4) . . . . ?
C47 C48 C49 Fe1 59.53(19) . . . . ?
C47 C48 C49 C50 -0.3(3) . . . . ?
C47 C46 C50 Fe1 -59.3(2) . . . . ?
C47 C46 C50 C49 -0.1(3) . . . . ?
C17 O16 C15 C14 176.9(2) . . . . ?
C25 O26 C27 C28 -166.9(2) . . . . ?
C25 C20 C21 C22 -2.4(4) . . . . ?
C22 C23 C24 C25 -1.2(4) . . . . ?
C49 C48 C47 Fe1 -59.18(19) . . . . ?
C49 C48 C47 C46 0.2(3) . . . . ?
